data_9000135
loop_
_publ_author_name
'Appleman, D. E.'
'Clark, J. R.'

_publ_section_title
;
 Crystal structure of reedmergnerite, a boron albite, and its relation to
 feldspar crystal chemistry
;
_journal_name_full 'American Mineralogist'
_journal_page_first 1827
_journal_page_last 1850
_journal_volume 50
_journal_year 1965
_chemical_formula_sum 'B Na O8 Si3'
_chemical_name_mineral Reedmergnerite
_space_group_IT_number 2
_symmetry_space_group_name_Hall '-P 1 (1/2*x+1/2*y,1/2*x-1/2*y,-z)'
_symmetry_space_group_name_H-M 'C -1'
_cell_angle_alpha 93.308
_cell_angle_beta 116.352
_cell_angle_gamma 92.055
_cell_formula_units_Z 4
_cell_length_a 7.833
_cell_length_b 12.360
_cell_length_c 6.803
_cell_volume 587.819
_database_code_amcsd 0000139
_exptl_crystal_density_diffrn 2.780
_cod_original_formula_sum 'Na B Si3 O8'
_cod_database_code 9000135

loop_
_space_group_symop_operation_xyz
x,y,z
1/2+x,1/2+y,z
-x,-y,-z
1/2-x,1/2-y,-z

loop_
_atom_site_label
_atom_site_fract_x
_atom_site_fract_y
_atom_site_fract_z
_atom_site_U_iso_or_equiv
_atom_site_type_symbol
_atom_site_attached_hydrogens
Na 0.25860 0.00750 0.13320 0.01545 Na 0
B1o 0.01270 0.16170 0.22170 0.00481 B 0
Si1m 0.00590 0.81000 0.20970 0.00355 Si 0
Si2o 0.70290 0.10150 0.32040 0.00393 Si 0
Si2m 0.68470 0.86440 0.35470 0.00393 Si 0
OA1 0.00760 0.13640 0.00400 0.00709 O 0
OA2 0.59290 0.98120 0.27580 0.00697 O 0
OBo 0.84550 0.09950 0.21260 0.00887 O 0
OBm 0.81630 0.83470 0.23350 0.00899 O 0
OCo 0.00640 0.27620 0.27250 0.00836 O 0
OCm 0.02890 0.67990 0.20700 0.00937 O 0
ODo 0.19000 0.12000 0.38150 0.00836 O 0
ODm 0.19220 0.86820 0.41720 0.00798 O 0

loop_
_cod_changelog_entry_id
_cod_changelog_entry_author
_cod_changelog_entry_date
_cod_changelog_entry_text
1
;cod-tools version 3.8.0
Id: cif_guess_AMCSD_atom_types 9581 2023-05-17 12:35:41Z saulius
;
2023-05-23T09:14:16+03:00
;Derived atom types and hydrogen counts
from atom names that follow the AMCSD naming convention
(Wat == water, O-H == hydroxyl).
;

loop_
_cod_related_entry_id
_cod_related_entry_database
_cod_related_entry_code
1 AMCSD 0000139
